data_1549594
loop_
_publ_author_name
'Hatano, Manabu'
'Okamoto, Haruka'
'Kawakami, Taro'
'Toh, Kohei'
'Nakatsuji, Hidefumi'
'Sakakura, Akira'
'Ishihara, Kazuaki'

_publ_section_title
;
 Enantioselective aza-Friedel-Crafts reaction of furan with \a-ketimino
 esters induced by a conjugated double hydrogen bond network of chiral
 bis(phosphoric acid) catalysts.
;
_journal_issue 30
_journal_name_full 'Chemical science'
_journal_page_first 6361
_journal_page_last 6367
_journal_paper_doi 10.1039/c8sc02290a
_journal_volume 9
_journal_year 2018
_chemical_formula_sum 'C47 H56 O8 P2'
_chemical_formula_weight 810.85
_chemical_name_common
'2'-((Hydroxy(isopropoxy)phosphoryl)oxy)-3-(2,4,6-tricyclohexylphenyl)-[1,1'-binaphthalen]-2-yl dihydrogen phosphate (R/S-Dimer)'
_space_group_crystal_system triclinic
_space_group_IT_number 2
_space_group_name_Hall '-P 1'
_space_group_name_H-M_alt 'P -1'
_symmetry_space_group_name_Hall '-P 1'
_symmetry_space_group_name_H-M 'P -1'
_atom_sites_solution_hydrogens mixed
_audit_creation_method SHELXL-2014/6
_audit_update_record
;
2018-04-04 deposited with the CCDC.
2018-06-25 downloaded from the CCDC.
;
_cell_angle_alpha 116.231(11)
_cell_angle_beta 101.896(13)
_cell_angle_gamma 102.26(2)
_cell_formula_units_Z 2
_cell_length_a 12.7831(18)
_cell_length_b 14.6459(16)
_cell_length_c 14.800(2)
_cell_measurement_reflns_used 7720
_cell_measurement_temperature 93(2)
_cell_measurement_theta_max 27.485
_cell_measurement_theta_min 3.005
_cell_volume 2282.2(7)
_computing_cell_refinement 'Rigaku CrystalClear'
_computing_data_collection 'Rigaku CrystalClear'
_computing_data_reduction 'Rigaku CrystalClear'
_computing_molecular_graphics 'Rigaku CrystalStructure'
_computing_publication_material 'Rigaku CrystalStructure'
_computing_structure_refinement 'SHELXL-2014/6 (Sheldrick, 2014)'
_computing_structure_solution 'Rigaku CrystalStructure'
_diffrn_ambient_temperature 93(2)
_diffrn_measured_fraction_theta_full 0.959
_diffrn_measured_fraction_theta_max 0.930
_diffrn_measurement_device_type 'PILATUS 200K area detector'
_diffrn_measurement_method 'phi and omega scan'
_diffrn_radiation_type MoK\a
_diffrn_radiation_wavelength 0.71075
_diffrn_reflns_av_R_equivalents 0.0146
_diffrn_reflns_av_unetI/netI 0.0188
_diffrn_reflns_Laue_measured_fraction_full 0.959
_diffrn_reflns_Laue_measured_fraction_max 0.930
_diffrn_reflns_limit_h_max 16
_diffrn_reflns_limit_h_min -16
_diffrn_reflns_limit_k_max 19
_diffrn_reflns_limit_k_min -18
_diffrn_reflns_limit_l_max 14
_diffrn_reflns_limit_l_min -19
_diffrn_reflns_number 19527
_diffrn_reflns_point_group_measured_fraction_full 0.959
_diffrn_reflns_point_group_measured_fraction_max 0.930
_diffrn_reflns_theta_full 25.242
_diffrn_reflns_theta_max 27.550
_diffrn_reflns_theta_min 3.005
_exptl_absorpt_coefficient_mu 0.145
_exptl_absorpt_correction_type empirical
_exptl_absorpt_process_details 'Rigaku CrystalClear'
_exptl_crystal_colour colorless
_exptl_crystal_density_diffrn 1.180
_exptl_crystal_description prism
_exptl_crystal_F_000 864
_exptl_crystal_size_max 0.150
_exptl_crystal_size_mid 0.130
_exptl_crystal_size_min 0.120
_exptl_transmission_factor_max 1.000
_exptl_transmission_factor_min 0.854
_refine_diff_density_max 0.736
_refine_diff_density_min -0.403
_refine_diff_density_rms 0.064
_refine_ls_extinction_method none
_refine_ls_goodness_of_fit_ref 1.091
_refine_ls_hydrogen_treatment mixed
_refine_ls_matrix_type full
_refine_ls_number_parameters 532
_refine_ls_number_reflns 9800
_refine_ls_number_restraints 0
_refine_ls_restrained_S_all 1.091
_refine_ls_R_factor_all 0.0538
_refine_ls_R_factor_gt 0.0477
_refine_ls_shift/su_max 0.001
_refine_ls_shift/su_mean 0.000
_refine_ls_structure_factor_coef Fsqd
_refine_ls_weighting_details 'w=1/[\s^2^(Fo^2^)+(0.0986P)^2^+0.5986P] where P=(Fo^2^+2Fc^2^)/3'
_refine_ls_weighting_scheme calc
_refine_ls_wR_factor_gt 0.1472
_refine_ls_wR_factor_ref 0.1510
_reflns_Friedel_coverage 0.000
_reflns_number_gt 8336
_reflns_number_total 9800
_reflns_threshold_expression 'I > 2\s(I)'
_cod_data_source_file c8sc02290a2.cif
_cod_data_source_block CrystalClear_CCDC3
_cod_depositor_comments 'Adding full bibliography for 1549591--1549594.cif.'
_cod_original_cell_volume 2282.1(6)
_cod_database_code 1549594
_shelx_space_group_comment
;
The symmetry employed for this shelxl refinement is uniquely defined
by the following loop, which should always be used as a source of
symmetry information in preference to the above space-group names.
They are only intended as comments.
;
_shelx_estimated_absorpt_t_min 0.979
_shelx_estimated_absorpt_t_max 0.983
_shelxl_version_number 2014/6

loop_
_space_group_symop_operation_xyz
'x, y, z'
'-x, -y, -z'

loop_
_atom_site_label
_atom_site_type_symbol
_atom_site_fract_x
_atom_site_fract_y
_atom_site_fract_z
_atom_site_U_iso_or_equiv
_atom_site_adp_type
_atom_site_occupancy
_atom_site_site_symmetry_order
_atom_site_calc_flag
_atom_site_refinement_flags_posn
_atom_site_refinement_flags_adp
P1 P 0.65695(3) 0.51946(3) 0.08892(3) 0.01841(11) Uani 1 1 d . .
P2 P 0.40429(4) 0.62566(4) 0.26344(3) 0.02692(12) Uani 1 1 d . .
O1 O 0.73030(9) 0.52116(8) 0.18928(8) 0.0193(2) Uani 1 1 d . .
O2 O 0.59826(9) 0.60063(8) 0.11976(8) 0.0220(2) Uani 1 1 d . .
O3 O 0.57234(10) 0.40058(9) 0.01877(9) 0.0242(2) Uani 1 1 d . .
O5 O 0.44202(10) 0.54974(10) 0.30273(9) 0.0273(3) Uani 1 1 d . .
O8 O 0.37506(11) 0.70185(11) 0.35945(9) 0.0332(3) Uani 1 1 d . .
O4 O 0.74215(11) 0.53922(11) 0.03508(10) 0.0323(3) Uani 1 1 d . .
C1 C 0.66893(13) 0.55728(12) 0.33960(11) 0.0190(3) Uani 1 1 d . .
C3 C 0.83285(13) 0.69256(12) 0.35259(12) 0.0193(3) Uani 1 1 d . .
C4 C 0.84624(14) 0.75982(13) 0.45794(12) 0.0236(3) Uani 1 1 d . .
H4 H 0.9055 0.8286 0.4978 0.028 Uiso 1 1 calc R U
O7 O 0.51307(12) 0.69694(11) 0.26382(11) 0.0342(3) Uani 1 1 d . .
H7A H 0.539(2) 0.662(2) 0.212(2) 0.065(8) Uiso 1 1 d . .
C2 C 0.74171(13) 0.59164(12) 0.29551(11) 0.0179(3) Uani 1 1 d . .
O6 O 0.30592(11) 0.56672(12) 0.16383(10) 0.0373(3) Uani 1 1 d . .
C25 C 0.90228(14) 0.80612(13) 0.27524(12) 0.0231(3) Uani 1 1 d . .
C11 C 0.57034(14) 0.45327(12) 0.27012(11) 0.0218(3) Uani 1 1 d . .
C9 C 0.68724(13) 0.62712(12) 0.45056(11) 0.0205(3) Uani 1 1 d . .
C12 C 0.46167(14) 0.45383(13) 0.24380(12) 0.0246(3) Uani 1 1 d . .
C24 C 0.91095(13) 0.72549(12) 0.30094(12) 0.0212(3) Uani 1 1 d . .
C8 C 0.61974(15) 0.59684(13) 0.50444(12) 0.0254(3) Uani 1 1 d . .
H8 H 0.5623 0.5271 0.4673 0.031 Uiso 1 1 calc R U
C19 C 0.58596(15) 0.35050(13) 0.22776(12) 0.0246(3) Uani 1 1 d . .
C10 C 0.77486(14) 0.73008(13) 0.50874(12) 0.0234(3) Uani 1 1 d . .
C29 C 0.99506(14) 0.67869(13) 0.28243(13) 0.0248(3) Uani 1 1 d . .
C18 C 0.69330(16) 0.34075(14) 0.25964(14) 0.0290(4) Uani 1 1 d . .
H18 H 0.7584 0.4043 0.3064 0.035 Uiso 1 1 calc R U
C26 C 0.98128(15) 0.84019(14) 0.23373(14) 0.0277(3) Uani 1 1 d . .
H26 H 0.9767 0.8952 0.2171 0.033 Uiso 1 1 calc R U
C28 C 1.07160(15) 0.71595(14) 0.24137(14) 0.0293(4) Uani 1 1 d . .
H28 H 1.1297 0.6857 0.2302 0.035 Uiso 1 1 calc R U
C14 C 0.38223(17) 0.26201(15) 0.12297(13) 0.0337(4) Uani 1 1 d . .
H14 H 0.3194 0.1986 0.0698 0.040 Uiso 1 1 calc R U
C30 C 0.81063(14) 0.85603(12) 0.29041(13) 0.0234(3) Uani 1 1 d . .
H30 H 0.7530 0.8101 0.3037 0.028 Uiso 1 1 calc R U
C31 C 0.74811(15) 0.85670(14) 0.19018(14) 0.0290(4) Uani 1 1 d . .
H31 H 0.8031 0.9006 0.1739 0.035 Uiso 1 1 calc R U
H31A H 0.7152 0.7817 0.1281 0.035 Uiso 1 1 calc R U
C21 C 0.46210(16) 0.76999(16) 0.46799(13) 0.0325(4) Uani 1 1 d . .
H21 H 0.532(2) 0.7533(19) 0.4639(19) 0.043(6) Uiso 1 1 d . .
C36 C 1.00654(14) 0.59143(14) 0.30890(14) 0.0271(3) Uani 1 1 d . .
H36 H 0.9361 0.5649 0.3227 0.032 Uiso 1 1 calc R U
C13 C 0.36701(16) 0.35994(15) 0.16763(13) 0.0316(4) Uani 1 1 d . .
H13 H 0.2937 0.3647 0.1477 0.038 Uiso 1 1 calc R U
C6 C 0.72057(17) 0.77110(15) 0.66601(13) 0.0339(4) Uani 1 1 d . .
H6 H 0.7302 0.8199 0.7383 0.041 Uiso 1 1 calc R U
C27 C 1.06573(16) 0.79630(14) 0.21614(14) 0.0298(4) Uani 1 1 d . .
C7 C 0.63637(16) 0.66704(15) 0.60962(13) 0.0300(4) Uani 1 1 d . .
H7 H 0.5908 0.6454 0.6447 0.036 Uiso 1 1 calc R U
C35 C 0.85652(15) 0.97134(14) 0.38817(14) 0.0300(4) Uani 1 1 d . .
H35 H 0.8939 0.9699 0.4529 0.036 Uiso 1 1 calc R U
H35A H 0.9146 1.0188 0.3778 0.036 Uiso 1 1 calc R U
C5 C 0.78811(16) 0.80174(14) 0.61718(13) 0.0318(4) Uani 1 1 d . .
H5 H 0.8449 0.8719 0.6559 0.038 Uiso 1 1 calc R U
C20 C 0.49007(17) 0.25380(13) 0.15476(13) 0.0309(4) Uani 1 1 d . .
C15 C 0.5061(2) 0.15209(14) 0.11854(14) 0.0397(5) Uani 1 1 d . .
H15 H 0.4430 0.0873 0.0694 0.048 Uiso 1 1 calc R U
C32 C 0.65308(17) 0.90365(16) 0.20715(17) 0.0369(4) Uani 1 1 d . .
H32 H 0.6170 0.9066 0.1430 0.044 Uiso 1 1 calc R U
H32A H 0.5941 0.8553 0.2159 0.044 Uiso 1 1 calc R U
C22 C 0.41377(17) 0.74636(17) 0.54343(14) 0.0366(4) Uani 1 1 d . .
H22 H 0.3964 0.6693 0.5203 0.055 Uiso 1 1 calc R U
H22A H 0.3439 0.7639 0.5426 0.055 Uiso 1 1 calc R U
H22B H 0.4697 0.7905 0.6163 0.055 Uiso 1 1 calc R U
C17 C 0.7047(2) 0.24092(16) 0.22406(16) 0.0388(4) Uani 1 1 d . .
H17 H 0.7770 0.2358 0.2476 0.047 Uiso 1 1 calc R U
C42 C 1.14769(17) 0.83378(16) 0.16816(16) 0.0339(4) Uani 1 1 d . .
H42 H 1.1237 0.8866 0.1509 0.041 Uiso 1 1 calc R U
C34 C 0.76178(18) 1.01805(16) 0.40522(17) 0.0392(4) Uani 1 1 d . .
H34 H 0.7077 0.9749 0.4229 0.047 Uiso 1 1 calc R U
H34A H 0.7949 1.0935 0.4665 0.047 Uiso 1 1 calc R U
C16 C 0.6093(2) 0.14565(15) 0.15266(16) 0.0433(5) Uani 1 1 d . .
H16 H 0.6178 0.0767 0.1285 0.052 Uiso 1 1 calc R U
C33 C 0.69818(19) 1.01677(16) 0.30533(19) 0.0430(5) Uani 1 1 d . .
H33 H 0.6338 1.0424 0.3167 0.052 Uiso 1 1 calc R U
H33A H 0.7501 1.0671 0.2929 0.052 Uiso 1 1 calc R U
C41 C 1.10753(18) 0.63767(17) 0.41044(16) 0.0385(4) Uani 1 1 d . .
H41 H 1.0972 0.6969 0.4707 0.046 Uiso 1 1 calc R U
H41A H 1.1781 0.6687 0.4005 0.046 Uiso 1 1 calc R U
C37 C 1.01594(18) 0.49399(16) 0.21617(16) 0.0378(4) Uani 1 1 d . .
H37 H 0.9474 0.4623 0.1519 0.045 Uiso 1 1 calc R U
H37A H 1.0833 0.5185 0.1987 0.045 Uiso 1 1 calc R U
C39 C 1.12856(19) 0.4538(2) 0.3459(2) 0.0477(5) Uani 1 1 d . .
H39 H 1.1313 0.3971 0.3647 0.057 Uiso 1 1 calc R U
H39A H 1.1998 0.4766 0.3328 0.057 Uiso 1 1 calc R U
C47 C 1.14377(19) 0.74019(18) 0.06436(16) 0.0414(5) Uani 1 1 d . .
H47 H 1.0651 0.7054 0.0123 0.050 Uiso 1 1 calc R U
H47A H 1.1641 0.6853 0.0789 0.050 Uiso 1 1 calc R U
C43 C 1.26898(19) 0.89178(19) 0.24687(17) 0.0461(5) Uani 1 1 d . .
H43 H 1.2941 0.8419 0.2672 0.055 Uiso 1 1 calc R U
H43A H 1.2716 0.9548 0.3127 0.055 Uiso 1 1 calc R U
C46 C 1.2252(2) 0.7775(2) 0.01497(17) 0.0484(5) Uani 1 1 d . .
H46 H 1.2240 0.7136 -0.0492 0.058 Uiso 1 1 calc R U
H46A H 1.1992 0.8253 -0.0081 0.058 Uiso 1 1 calc R U
C23 C 0.4873(2) 0.88463(18) 0.49262(18) 0.0477(5) Uani 1 1 d . .
H23 H 0.4181 0.9032 0.4929 0.072 Uiso 1 1 calc R U
H23A H 0.5137 0.8924 0.4379 0.072 Uiso 1 1 calc R U
H23B H 0.5468 0.9334 0.5632 0.072 Uiso 1 1 calc R U
C38 C 1.0270(2) 0.40743(17) 0.24466(19) 0.0456(5) Uani 1 1 d . .
H38 H 0.9565 0.3780 0.2555 0.055 Uiso 1 1 calc R U
H38A H 1.0363 0.3471 0.1845 0.055 Uiso 1 1 calc R U
C45 C 1.34421(19) 0.83748(19) 0.09328(18) 0.0444(5) Uani 1 1 d . .
H45 H 1.3932 0.8659 0.0611 0.053 Uiso 1 1 calc R U
H45A H 1.3739 0.7866 0.1083 0.053 Uiso 1 1 calc R U
C40 C 1.1201(2) 0.5500(2) 0.43813(19) 0.0489(5) Uani 1 1 d . .
H40 H 1.1893 0.5816 0.5017 0.059 Uiso 1 1 calc R U
H40A H 1.0536 0.5253 0.4565 0.059 Uiso 1 1 calc R U
C44 C 1.3505(2) 0.9309(2) 0.19769(19) 0.0553(6) Uani 1 1 d . .
H44 H 1.3303 0.9865 0.1844 0.066 Uiso 1 1 calc R U
H44A H 1.4295 0.9647 0.2490 0.066 Uiso 1 1 calc R U
H44B H 0.515(2) 0.395(2) -0.023(2) 0.056(8) Uiso 1 1 d . .
H44C H 0.705(3) 0.490(3) -0.042(3) 0.109(13) Uiso 1 1 d . .

loop_
_atom_site_aniso_label
_atom_site_aniso_U_11
_atom_site_aniso_U_22
_atom_site_aniso_U_33
_atom_site_aniso_U_23
_atom_site_aniso_U_13
_atom_site_aniso_U_12
P1 0.0186(2) 0.02138(19) 0.01451(18) 0.00832(15) 0.00637(14) 0.00661(15)
P2 0.0244(2) 0.0385(2) 0.0195(2) 0.01280(18) 0.01156(17) 0.01446(19)
O1 0.0194(6) 0.0240(5) 0.0149(5) 0.0087(4) 0.0074(4) 0.0097(4)
O2 0.0236(6) 0.0212(5) 0.0190(5) 0.0087(4) 0.0055(4) 0.0086(4)
O3 0.0230(6) 0.0213(5) 0.0218(5) 0.0076(4) 0.0030(5) 0.0078(5)
O5 0.0246(6) 0.0322(6) 0.0194(5) 0.0093(5) 0.0075(4) 0.0086(5)
O8 0.0285(7) 0.0480(7) 0.0213(6) 0.0120(5) 0.0112(5) 0.0203(6)
O4 0.0276(7) 0.0434(7) 0.0208(6) 0.0137(5) 0.0124(5) 0.0053(6)
C1 0.0189(8) 0.0199(7) 0.0161(6) 0.0088(6) 0.0047(5) 0.0050(6)
C3 0.0175(8) 0.0225(7) 0.0196(7) 0.0122(6) 0.0063(6) 0.0067(6)
C4 0.0213(8) 0.0218(7) 0.0207(7) 0.0089(6) 0.0050(6) 0.0008(6)
O7 0.0382(8) 0.0364(7) 0.0316(6) 0.0158(6) 0.0202(6) 0.0147(6)
C2 0.0184(8) 0.0212(7) 0.0138(6) 0.0083(5) 0.0053(5) 0.0080(6)
O6 0.0306(7) 0.0604(9) 0.0206(6) 0.0164(6) 0.0116(5) 0.0218(6)
C25 0.0227(8) 0.0227(7) 0.0226(7) 0.0109(6) 0.0088(6) 0.0056(6)
C11 0.0242(8) 0.0225(7) 0.0153(6) 0.0087(6) 0.0076(6) 0.0030(6)
C9 0.0216(8) 0.0228(7) 0.0157(6) 0.0099(6) 0.0058(6) 0.0057(6)
C12 0.0256(9) 0.0263(8) 0.0166(7) 0.0088(6) 0.0074(6) 0.0040(6)
C24 0.0183(8) 0.0226(7) 0.0205(7) 0.0104(6) 0.0074(6) 0.0039(6)
C8 0.0260(9) 0.0273(8) 0.0187(7) 0.0114(6) 0.0074(6) 0.0025(7)
C19 0.0334(9) 0.0219(7) 0.0174(7) 0.0104(6) 0.0110(6) 0.0043(6)
C10 0.0246(8) 0.0242(7) 0.0168(7) 0.0088(6) 0.0057(6) 0.0049(6)
C29 0.0201(8) 0.0256(7) 0.0279(8) 0.0134(6) 0.0086(6) 0.0067(6)
C18 0.0382(10) 0.0257(8) 0.0269(8) 0.0154(7) 0.0145(7) 0.0099(7)
C26 0.0290(9) 0.0269(8) 0.0330(8) 0.0181(7) 0.0156(7) 0.0085(7)
C28 0.0230(9) 0.0313(8) 0.0367(9) 0.0169(7) 0.0153(7) 0.0107(7)
C14 0.0349(10) 0.0292(8) 0.0185(7) 0.0070(7) 0.0044(7) -0.0065(7)
C30 0.0232(8) 0.0216(7) 0.0259(7) 0.0127(6) 0.0095(6) 0.0063(6)
C31 0.0304(9) 0.0268(8) 0.0310(8) 0.0170(7) 0.0086(7) 0.0085(7)
C21 0.0289(10) 0.0397(10) 0.0215(8) 0.0086(7) 0.0093(7) 0.0136(8)
C36 0.0205(8) 0.0309(8) 0.0378(9) 0.0216(7) 0.0131(7) 0.0112(7)
C13 0.0246(9) 0.0374(9) 0.0216(8) 0.0123(7) 0.0046(7) -0.0005(7)
C6 0.0403(11) 0.0327(9) 0.0156(7) 0.0058(7) 0.0093(7) 0.0037(8)
C27 0.0275(9) 0.0319(8) 0.0339(9) 0.0181(7) 0.0168(7) 0.0083(7)
C7 0.0328(10) 0.0353(9) 0.0194(7) 0.0138(7) 0.0112(7) 0.0050(7)
C35 0.0288(9) 0.0249(8) 0.0307(8) 0.0109(7) 0.0093(7) 0.0073(7)
C5 0.0343(10) 0.0272(8) 0.0180(7) 0.0050(6) 0.0067(7) -0.0017(7)
C20 0.0437(11) 0.0241(8) 0.0177(7) 0.0091(6) 0.0111(7) 0.0016(7)
C15 0.0623(14) 0.0215(8) 0.0243(8) 0.0082(7) 0.0155(8) 0.0013(8)
C32 0.0335(10) 0.0369(9) 0.0469(11) 0.0268(9) 0.0102(8) 0.0149(8)
C22 0.0351(11) 0.0477(11) 0.0235(8) 0.0138(8) 0.0117(7) 0.0161(9)
C17 0.0576(13) 0.0335(9) 0.0394(10) 0.0239(8) 0.0238(9) 0.0224(9)
C42 0.0346(10) 0.0384(9) 0.0447(10) 0.0274(9) 0.0245(8) 0.0169(8)
C34 0.0428(12) 0.0308(9) 0.0432(11) 0.0140(8) 0.0194(9) 0.0179(8)
C16 0.0747(16) 0.0253(8) 0.0363(10) 0.0175(8) 0.0249(10) 0.0188(9)
C33 0.0436(12) 0.0351(10) 0.0595(13) 0.0268(10) 0.0196(10) 0.0222(9)
C41 0.0391(11) 0.0438(10) 0.0336(9) 0.0244(9) 0.0095(8) 0.0086(9)
C37 0.0424(11) 0.0335(9) 0.0390(10) 0.0190(8) 0.0093(8) 0.0194(8)
C39 0.0378(12) 0.0590(13) 0.0731(15) 0.0505(13) 0.0200(11) 0.0263(10)
C47 0.0379(12) 0.0448(11) 0.0334(10) 0.0154(9) 0.0184(8) 0.0039(9)
C43 0.0398(12) 0.0463(11) 0.0369(10) 0.0108(9) 0.0212(9) 0.0022(9)
C46 0.0450(13) 0.0618(14) 0.0362(10) 0.0223(10) 0.0241(9) 0.0105(11)
C23 0.0550(14) 0.0425(11) 0.0426(11) 0.0159(9) 0.0239(10) 0.0175(10)
C38 0.0505(13) 0.0381(10) 0.0577(13) 0.0286(10) 0.0170(10) 0.0242(10)
C45 0.0390(12) 0.0575(13) 0.0440(11) 0.0260(10) 0.0260(9) 0.0179(10)
C40 0.0417(13) 0.0656(14) 0.0511(12) 0.0444(12) 0.0095(10) 0.0129(11)
C44 0.0408(13) 0.0543(13) 0.0486(13) 0.0128(11) 0.0268(11) -0.0050(11)

loop_
_atom_type_symbol
_atom_type_description
_atom_type_scat_dispersion_real
_atom_type_scat_dispersion_imag
_atom_type_scat_source
C C 0.0033 0.0016 'International Tables Vol C Tables 4.2.6.8 and 6.1.1.4'
H H 0.0000 0.0000 'International Tables Vol C Tables 4.2.6.8 and 6.1.1.4'
O O 0.0106 0.0060 'International Tables Vol C Tables 4.2.6.8 and 6.1.1.4'
P P 0.1023 0.0942 'International Tables Vol C Tables 4.2.6.8 and 6.1.1.4'

loop_
_geom_angle_atom_site_label_1
_geom_angle_atom_site_label_2
_geom_angle_atom_site_label_3
_geom_angle
O2 P1 O4 114.13(7)
O2 P1 O3 112.80(7)
O4 P1 O3 109.94(7)
O2 P1 O1 111.86(6)
O4 P1 O1 103.96(7)
O3 P1 O1 103.27(6)
O6 P2 O8 111.57(7)
O6 P2 O7 116.64(8)
O8 P2 O7 105.94(8)
O6 P2 O5 113.36(8)
O8 P2 O5 101.38(7)
O7 P2 O5 106.59(7)
C2 O1 P1 124.50(9)
P1 O3 H44B 112.3(19)
C12 O5 P2 128.32(10)
C21 O8 P2 120.84(11)
P1 O4 H44C 108(2)
C2 C1 C9 117.87(14)
C2 C1 C11 119.66(13)
C9 C1 C11 122.36(13)
C4 C3 C2 116.95(14)
C4 C3 C24 121.11(14)
C2 C3 C24 121.95(13)
C3 C4 C10 122.17(14)
C3 C4 H4 118.9
C10 C4 H4 118.9
P2 O7 H7A 114.5(19)
C1 C2 O1 118.69(13)
C1 C2 C3 124.10(13)
O1 C2 C3 117.12(13)
C26 C25 C24 118.42(15)
C26 C25 C30 119.30(14)
C24 C25 C30 122.28(14)
C12 C11 C19 117.79(15)
C12 C11 C1 120.55(14)
C19 C11 C1 121.66(14)
C10 C9 C8 118.56(13)
C10 C9 C1 119.38(14)
C8 C9 C1 122.06(14)
C11 C12 O5 118.25(14)
C11 C12 C13 123.13(16)
O5 C12 C13 118.30(15)
C29 C24 C25 120.52(14)
C29 C24 C3 119.61(14)
C25 C24 C3 119.82(14)
C7 C8 C9 120.77(15)
C7 C8 H8 119.6
C9 C8 H8 119.6
C18 C19 C20 118.43(16)
C18 C19 C11 121.94(15)
C20 C19 C11 119.57(16)
C4 C10 C9 119.44(14)
C4 C10 C5 121.49(15)
C9 C10 C5 119.07(15)
C28 C29 C24 118.59(15)
C28 C29 C36 119.53(15)
C24 C29 C36 121.85(14)
C17 C18 C19 120.94(18)
C17 C18 H18 119.5
C19 C18 H18 119.5
C27 C26 C25 122.07(15)
C27 C26 H26 119.0
C25 C26 H26 119.0
C29 C28 C27 122.13(16)
C29 C28 H28 118.9
C27 C28 H28 118.9
C13 C14 C20 120.81(16)
C13 C14 H14 119.6
C20 C14 H14 119.6
C25 C30 C35 112.50(14)
C25 C30 C31 112.61(13)
C35 C30 C31 109.65(13)
C25 C30 H30 107.3
C35 C30 H30 107.3
C31 C30 H30 107.3
C32 C31 C30 111.02(15)
C32 C31 H31 109.4
C30 C31 H31 109.4
C32 C31 H31A 109.4
C30 C31 H31A 109.4
H31 C31 H31A 108.0
O8 C21 C23 106.05(16)
O8 C21 C22 107.58(15)
C23 C21 C22 114.30(16)
O8 C21 H21 107.6(14)
C23 C21 H21 106.9(14)
C22 C21 H21 114.0(14)
C29 C36 C41 110.90(15)
C29 C36 C37 112.35(15)
C41 C36 C37 110.44(15)
C29 C36 H36 107.6
C41 C36 H36 107.6
C37 C36 H36 107.6
C14 C13 C12 119.03(18)
C14 C13 H13 120.5
C12 C13 H13 120.5
C5 C6 C7 120.11(15)
C5 C6 H6 119.9
C7 C6 H6 119.9
C26 C27 C28 118.24(15)
C26 C27 C42 120.19(15)
C28 C27 C42 121.55(16)
C8 C7 C6 120.50(16)
C8 C7 H7 119.7
C6 C7 H7 119.7
C34 C35 C30 111.66(15)
C34 C35 H35 109.3
C30 C35 H35 109.3
C34 C35 H35A 109.3
C30 C35 H35A 109.3
H35 C35 H35A 107.9
C6 C5 C10 120.91(16)
C6 C5 H5 119.5
C10 C5 H5 119.5
C14 C20 C15 122.09(17)
C14 C20 C19 119.16(16)
C15 C20 C19 118.73(18)
C16 C15 C20 121.28(18)
C16 C15 H15 119.4
C20 C15 H15 119.4
C33 C32 C31 111.59(16)
C33 C32 H32 109.3
C31 C32 H32 109.3
C33 C32 H32A 109.3
C31 C32 H32A 109.3
H32 C32 H32A 108.0
C21 C22 H22 109.5
C21 C22 H22A 109.5
H22 C22 H22A 109.5
C21 C22 H22B 109.5
H22 C22 H22B 109.5
H22A C22 H22B 109.5
C18 C17 C16 120.3(2)
C18 C17 H17 119.8
C16 C17 H17 119.8
C43 C42 C27 111.70(16)
C43 C42 C47 109.88(16)
C27 C42 C47 111.91(16)
C43 C42 H42 107.7
C27 C42 H42 107.7
C47 C42 H42 107.7
C33 C34 C35 111.06(16)
C33 C34 H34 109.4
C35 C34 H34 109.4
C33 C34 H34A 109.4
C35 C34 H34A 109.4
H34 C34 H34A 108.0
C15 C16 C17 120.29(18)
C15 C16 H16 119.9
C17 C16 H16 119.9
C32 C33 C34 111.43(16)
C32 C33 H33 109.3
C34 C33 H33 109.3
C32 C33 H33A 109.3
C34 C33 H33A 109.3
H33 C33 H33A 108.0
C36 C41 C40 111.41(17)
C36 C41 H41 109.3
C40 C41 H41 109.3
C36 C41 H41A 109.3
C40 C41 H41A 109.3
H41 C41 H41A 108.0
C38 C37 C36 111.31(17)
C38 C37 H37 109.4
C36 C37 H37 109.4
C38 C37 H37A 109.4
C36 C37 H37A 109.4
H37 C37 H37A 108.0
C40 C39 C38 110.75(17)
C40 C39 H39 109.5
C38 C39 H39 109.5
C40 C39 H39A 109.5
C38 C39 H39A 109.5
H39 C39 H39A 108.1
C42 C47 C46 112.19(17)
C42 C47 H47 109.2
C46 C47 H47 109.2
C42 C47 H47A 109.2
C46 C47 H47A 109.2
H47 C47 H47A 107.9
C42 C43 C44 111.02(19)
C42 C43 H43 109.4
C44 C43 H43 109.4
C42 C43 H43A 109.4
C44 C43 H43A 109.4
H43 C43 H43A 108.0
C45 C46 C47 111.26(18)
C45 C46 H46 109.4
C47 C46 H46 109.4
C45 C46 H46A 109.4
C47 C46 H46A 109.4
H46 C46 H46A 108.0
C21 C23 H23 109.5
C21 C23 H23A 109.5
H23 C23 H23A 109.5
C21 C23 H23B 109.5
H23 C23 H23B 109.5
H23A C23 H23B 109.5
C39 C38 C37 111.20(18)
C39 C38 H38 109.4
C37 C38 H38 109.4
C39 C38 H38A 109.4
C37 C38 H38A 109.4
H38 C38 H38A 108.0
C46 C45 C44 112.11(19)
C46 C45 H45 109.2
C44 C45 H45 109.2
C46 C45 H45A 109.2
C44 C45 H45A 109.2
H45 C45 H45A 107.9
C39 C40 C41 111.73(17)
C39 C40 H40 109.3
C41 C40 H40 109.3
C39 C40 H40A 109.3
C41 C40 H40A 109.3
H40 C40 H40A 107.9
C45 C44 C43 111.11(19)
C45 C44 H44 109.4
C43 C44 H44 109.4
C45 C44 H44A 109.4
C43 C44 H44A 109.4
H44 C44 H44A 108.0

loop_
_geom_bond_atom_site_label_1
_geom_bond_atom_site_label_2
_geom_bond_distance
P1 O2 1.4915(11)
P1 O4 1.5274(12)
P1 O3 1.5551(13)
P1 O1 1.5713(11)
P2 O6 1.4660(14)
P2 O8 1.5486(12)
P2 O7 1.5487(15)
P2 O5 1.5784(13)
O1 C2 1.4019(16)
O3 H44B 0.82(3)
O5 C12 1.398(2)
O8 C21 1.479(2)
O4 H44C 0.98(4)
C1 C2 1.373(2)
C1 C9 1.433(2)
C1 C11 1.494(2)
C3 C4 1.375(2)
C3 C2 1.419(2)
C3 C24 1.500(2)
C4 C10 1.411(2)
C4 H4 0.9500
O7 H7A 0.89(3)
C25 C26 1.400(2)
C25 C24 1.410(2)
C25 C30 1.511(2)
C11 C12 1.366(2)
C11 C19 1.430(2)
C9 C10 1.417(2)
C9 C8 1.418(2)
C12 C13 1.409(2)
C24 C29 1.403(2)
C8 C7 1.372(2)
C8 H8 0.9500
C19 C18 1.415(3)
C19 C20 1.428(2)
C10 C5 1.425(2)
C29 C28 1.391(2)
C29 C36 1.519(2)
C18 C17 1.370(2)
C18 H18 0.9500
C26 C27 1.382(2)
C26 H26 0.9500
C28 C27 1.395(2)
C28 H28 0.9500
C14 C13 1.366(3)
C14 C20 1.410(3)
C14 H14 0.9500
C30 C35 1.536(2)
C30 C31 1.538(2)
C30 H30 1.0000
C31 C32 1.530(3)
C31 H31 0.9900
C31 H31A 0.9900
C21 C23 1.495(3)
C21 C22 1.511(3)
C21 H21 0.98(2)
C36 C41 1.521(3)
C36 C37 1.531(3)
C36 H36 1.0000
C13 H13 0.9500
C6 C5 1.359(3)
C6 C7 1.409(3)
C6 H6 0.9500
C27 C42 1.520(2)
C7 H7 0.9500
C35 C34 1.524(3)
C35 H35 0.9900
C35 H35A 0.9900
C5 H5 0.9500
C20 C15 1.420(3)
C15 C16 1.351(3)
C15 H15 0.9500
C32 C33 1.520(3)
C32 H32 0.9900
C32 H32A 0.9900
C22 H22 0.9800
C22 H22A 0.9800
C22 H22B 0.9800
C17 C16 1.411(3)
C17 H17 0.9500
C42 C43 1.518(3)
C42 C47 1.523(3)
C42 H42 1.0000
C34 C33 1.523(3)
C34 H34 0.9900
C34 H34A 0.9900
C16 H16 0.9500
C33 H33 0.9900
C33 H33A 0.9900
C41 C40 1.539(3)
C41 H41 0.9900
C41 H41A 0.9900
C37 C38 1.526(3)
C37 H37 0.9900
C37 H37A 0.9900
C39 C40 1.512(4)
C39 C38 1.521(3)
C39 H39 0.9900
C39 H39A 0.9900
C47 C46 1.531(3)
C47 H47 0.9900
C47 H47A 0.9900
C43 C44 1.540(3)
C43 H43 0.9900
C43 H43A 0.9900
C46 C45 1.495(3)
C46 H46 0.9900
C46 H46A 0.9900
C23 H23 0.9800
C23 H23A 0.9800
C23 H23B 0.9800
C38 H38 0.9900
C38 H38A 0.9900
C45 C44 1.516(3)
C45 H45 0.9900
C45 H45A 0.9900
C40 H40 0.9900
C40 H40A 0.9900
C44 H44 0.9900
C44 H44A 0.9900

loop_
_geom_torsion_atom_site_label_1
_geom_torsion_atom_site_label_2
_geom_torsion_atom_site_label_3
_geom_torsion_atom_site_label_4
_geom_torsion
O2 P1 O1 C2 -1.23(13)
O4 P1 O1 C2 122.38(12)
O3 P1 O1 C2 -122.81(12)
O6 P2 O5 C12 49.44(15)
O8 P2 O5 C12 169.14(13)
O7 P2 O5 C12 -80.23(15)
O6 P2 O8 C21 -179.54(14)
O7 P2 O8 C21 -51.64(15)
O5 P2 O8 C21 59.49(15)
C2 C3 C4 C10 1.3(2)
C24 C3 C4 C10 -179.12(14)
C9 C1 C2 O1 175.46(13)
C11 C1 C2 O1 -8.3(2)
C9 C1 C2 C3 -0.9(2)
C11 C1 C2 C3 175.33(14)
P1 O1 C2 C1 93.10(15)
P1 O1 C2 C3 -90.28(15)
C4 C3 C2 C1 -1.3(2)
C24 C3 C2 C1 179.12(14)
C4 C3 C2 O1 -177.74(13)
C24 C3 C2 O1 2.7(2)
C2 C1 C11 C12 -108.20(17)
C9 C1 C11 C12 67.9(2)
C2 C1 C11 C19 70.88(19)
C9 C1 C11 C19 -113.07(17)
C2 C1 C9 C10 3.1(2)
C11 C1 C9 C10 -172.98(14)
C2 C1 C9 C8 -177.26(14)
C11 C1 C9 C8 6.6(2)
C19 C11 C12 O5 165.69(13)
C1 C11 C12 O5 -15.2(2)
C19 C11 C12 C13 -7.8(2)
C1 C11 C12 C13 171.33(14)
P2 O5 C12 C11 113.33(15)
P2 O5 C12 C13 -72.88(19)
C26 C25 C24 C29 -1.7(2)
C30 C25 C24 C29 177.93(15)
C26 C25 C24 C3 175.79(14)
C30 C25 C24 C3 -4.6(2)
C4 C3 C24 C29 104.93(18)
C2 C3 C24 C29 -75.53(19)
C4 C3 C24 C25 -72.6(2)
C2 C3 C24 C25 106.95(17)
C10 C9 C8 C7 2.1(2)
C1 C9 C8 C7 -177.48(16)
C12 C11 C19 C18 -172.94(14)
C1 C11 C19 C18 8.0(2)
C12 C11 C19 C20 4.2(2)
C1 C11 C19 C20 -174.94(13)
C3 C4 C10 C9 0.9(2)
C3 C4 C10 C5 -178.47(16)
C8 C9 C10 C4 177.21(15)
C1 C9 C10 C4 -3.2(2)
C8 C9 C10 C5 -3.4(2)
C1 C9 C10 C5 176.22(15)
C25 C24 C29 C28 2.0(2)
C3 C24 C29 C28 -175.56(15)
C25 C24 C29 C36 -179.83(15)
C3 C24 C29 C36 2.7(2)
C20 C19 C18 C17 -2.0(2)
C11 C19 C18 C17 175.16(15)
C24 C25 C26 C27 0.9(3)
C30 C25 C26 C27 -178.78(16)
C24 C29 C28 C27 -1.4(3)
C36 C29 C28 C27 -179.63(16)
C26 C25 C30 C35 -75.39(19)
C24 C25 C30 C35 104.97(17)
C26 C25 C30 C31 49.1(2)
C24 C25 C30 C31 -130.50(16)
C25 C30 C31 C32 177.76(14)
C35 C30 C31 C32 -56.16(19)
P2 O8 C21 C23 111.45(16)
P2 O8 C21 C22 -125.84(14)
C28 C29 C36 C41 73.8(2)
C24 C29 C36 C41 -104.39(18)
C28 C29 C36 C37 -50.3(2)
C24 C29 C36 C37 131.48(17)
C20 C14 C13 C12 2.1(3)
C11 C12 C13 C14 4.8(3)
O5 C12 C13 C14 -168.69(15)
C25 C26 C27 C28 -0.3(3)
C25 C26 C27 C42 178.38(17)
C29 C28 C27 C26 0.5(3)
C29 C28 C27 C42 -178.11(17)
C9 C8 C7 C6 0.4(3)
C5 C6 C7 C8 -1.7(3)
C25 C30 C35 C34 -177.22(15)
C31 C30 C35 C34 56.64(19)
C7 C6 C5 C10 0.3(3)
C4 C10 C5 C6 -178.39(18)
C9 C10 C5 C6 2.2(3)
C13 C14 C20 C15 173.05(17)
C13 C14 C20 C19 -5.3(2)
C18 C19 C20 C14 179.39(15)
C11 C19 C20 C14 2.2(2)
C18 C19 C20 C15 0.9(2)
C11 C19 C20 C15 -176.28(14)
C14 C20 C15 C16 -177.76(17)
C19 C20 C15 C16 0.7(3)
C30 C31 C32 C33 56.1(2)
C19 C18 C17 C16 1.4(3)
C26 C27 C42 C43 114.7(2)
C28 C27 C42 C43 -66.7(2)
C26 C27 C42 C47 -121.62(19)
C28 C27 C42 C47 57.0(2)
C30 C35 C34 C33 -56.3(2)
C20 C15 C16 C17 -1.2(3)
C18 C17 C16 C15 0.2(3)
C31 C32 C33 C34 -55.1(2)
C35 C34 C33 C32 54.9(2)
C29 C36 C41 C40 -179.98(16)
C37 C36 C41 C40 -54.8(2)
C29 C36 C37 C38 -179.83(16)
C41 C36 C37 C38 55.8(2)
C43 C42 C47 C46 -55.9(2)
C27 C42 C47 C46 179.40(18)
C27 C42 C43 C44 -179.04(18)
C47 C42 C43 C44 56.1(2)
C42 C47 C46 C45 55.0(3)
C40 C39 C38 C37 56.1(2)
C36 C37 C38 C39 -56.6(2)
C47 C46 C45 C44 -54.0(3)
C38 C39 C40 C41 -55.4(2)
C36 C41 C40 C39 55.3(2)
C46 C45 C44 C43 54.8(3)
C42 C43 C44 C45 -56.0(3)

loop_
_platon_squeeze_void_nr
_platon_squeeze_void_average_x
_platon_squeeze_void_average_y
_platon_squeeze_void_average_z
_platon_squeeze_void_volume
_platon_squeeze_void_count_electrons
_platon_squeeze_void_content
1 0.000 0.000 0.000 243 26 ' '
2 0.000 0.500 1.000 22 2 ' '
